data_7103367
loop_
_publ_author_name
'Braunschweig, Holger'
'Kupfer, Thomas'

_publ_section_title
;
 Direct functionalization at the boron center of antiaromatic
 chloroborole.
;
_journal_issue 37
_journal_name_full 'Chemical communications (Cambridge, England)'
_journal_page_first 4487
_journal_page_last 4489
_journal_paper_doi 10.1039/b808483a
_journal_year 2008
_chemical_formula_moiety 'C40 H34 B N2, C32 H12 B F24'
_chemical_formula_sum 'C72 H46 B2 F24 N2'
_chemical_formula_weight 1416.73
_chemical_name_common
;
?
;
_chemical_name_systematic
;
?
;
_space_group_IT_number 13
_symmetry_cell_setting monoclinic
_symmetry_space_group_name_Hall '-P 2yac'
_symmetry_space_group_name_H-M 'P 1 2/n 1'
_atom_sites_solution_hydrogens geom
_atom_sites_solution_primary direct
_atom_sites_solution_secondary difmap
_audit_creation_method SHELXL-97
_cell_angle_alpha 90.00
_cell_angle_beta 115.149(2)
_cell_angle_gamma 90.00
_cell_formula_units_Z 2
_cell_length_a 19.4229(8)
_cell_length_b 9.4370(4)
_cell_length_c 22.0877(9)
_cell_measurement_reflns_used 9475
_cell_measurement_temperature 100(2)
_cell_measurement_theta_max 26.00
_cell_measurement_theta_min 2.39
_cell_volume 3664.8(3)
_computing_cell_refinement 'Saint+ ver. 7.12A (Bruker AXS)'
_computing_data_collection 'APEX2 ver. 1.0-27 (Bruker AXS)'
_computing_data_reduction 'Saint+ ver. 7.12A (Bruker AXS)'
_computing_molecular_graphics 'XP ver. 5.1 (Bruker AXS, 1998)'
_computing_publication_material 'SHELXL-97 (Sheldrick, 1997)'
_computing_structure_refinement 'SHELXL-97 (Sheldrick, 1997)'
_computing_structure_solution 'SHELXS-97 (Sheldrick, 1990)'
_diffrn_ambient_temperature 100(2)
_diffrn_measured_fraction_theta_full 0.997
_diffrn_measured_fraction_theta_max 0.996
_diffrn_measurement_device_type 'CCD area detector'
_diffrn_measurement_method 'phi and omega scans'
_diffrn_radiation_monochromator 'multi-layer mirror'
_diffrn_radiation_source 'rotating anode'
_diffrn_radiation_type MoK\a
_diffrn_radiation_wavelength 0.71073
_diffrn_reflns_av_R_equivalents 0.0524
_diffrn_reflns_av_sigmaI/netI 0.0211
_diffrn_reflns_limit_h_max 22
_diffrn_reflns_limit_h_min -23
_diffrn_reflns_limit_k_max 11
_diffrn_reflns_limit_k_min -11
_diffrn_reflns_limit_l_max 27
_diffrn_reflns_limit_l_min -27
_diffrn_reflns_number 167091
_diffrn_reflns_theta_full 26.00
_diffrn_reflns_theta_max 26.04
_diffrn_reflns_theta_min 2.04
_exptl_absorpt_coefficient_mu 0.117
_exptl_absorpt_correction_T_max 0.9987
_exptl_absorpt_correction_T_min 0.9652
_exptl_absorpt_correction_type multi-scan
_exptl_absorpt_process_details 'Sadabs 2004/1 (Brucker Nonius 2004)'
_exptl_crystal_colour yellow
_exptl_crystal_density_diffrn 1.284
_exptl_crystal_density_method 'not measured'
_exptl_crystal_description plate
_exptl_crystal_F_000 1436
_exptl_crystal_size_max 0.26
_exptl_crystal_size_mid 0.24
_exptl_crystal_size_min 0.02
_platon_squeeze_details ' ?'
_refine_diff_density_max 0.530
_refine_diff_density_min -0.490
_refine_diff_density_rms 0.061
_refine_ls_extinction_method none
_refine_ls_goodness_of_fit_ref 1.050
_refine_ls_hydrogen_treatment constr
_refine_ls_matrix_type full
_refine_ls_number_parameters 453
_refine_ls_number_reflns 7220
_refine_ls_number_restraints 0
_refine_ls_restrained_S_all 1.050
_refine_ls_R_factor_all 0.0663
_refine_ls_R_factor_gt 0.0587
_refine_ls_shift/su_max 0.002
_refine_ls_shift/su_mean 0.000
_refine_ls_structure_factor_coef Fsqd
_refine_ls_weighting_details 'calc w=1/[\s^2^(Fo^2^)+(0.0400P)^2^+6.8721P] where P=(Fo^2^+2Fc^2^)/3'
_refine_ls_weighting_scheme calc
_refine_ls_wR_factor_gt 0.1341
_refine_ls_wR_factor_ref 0.1376
_reflns_number_gt 6266
_reflns_number_total 7220
_reflns_threshold_expression >2sigma(I)
_cod_data_source_file b808483a.txt
_cod_data_source_block Cu071
_cod_depositor_comments
;
The following automatic conversions were performed:
'_symmetry_cell_setting' value 'Monoclinic' changed to 'monoclinic'
according to '/home/saulius/struct/CIF-dictionaries/cif_core.dic'
dictionary named 'cif_core.dic' version 2.4.1 from 2010-06-29.

Automatic conversion script
Id: cif_fix_enum 1527 2010-12-29 10:47:43Z saulius 
;
_cod_original_sg_symbol_Hall '-P 2yac '
_cod_original_sg_symbol_H-M P2/n
_cod_database_code 7103367

loop_
_symmetry_equiv_pos_as_xyz
'x, y, z'
'-x+1/2, y, -z+1/2'
'-x, -y, -z'
'x-1/2, -y, z-1/2'

loop_
_atom_site_label
_atom_site_type_symbol
_atom_site_fract_x
_atom_site_fract_y
_atom_site_fract_z
_atom_site_U_iso_or_equiv
_atom_site_adp_type
_atom_site_occupancy
_atom_site_symmetry_multiplicity
_atom_site_calc_flag
_atom_site_refinement_flags
_atom_site_disorder_assembly
_atom_site_disorder_group
N1 N 0.28103(6) 0.30580(13) 0.70755(6) 0.0155(3) Uani 1 1 d . . .
B1 B 0.2500 0.4022(2) 0.7500 0.0149(5) Uani 1 2 d S . .
B2 B 0.2500 0.4320(3) 0.2500 0.0165(5) Uani 1 2 d S . .
C2 C 0.18642(8) 0.51034(16) 0.70037(7) 0.0154(3) Uani 1 1 d . . .
C3 C 0.21150(7) 0.64325(16) 0.72053(7) 0.0146(3) Uani 1 1 d . . .
C11 C 0.24756(8) 0.18476(16) 0.67722(7) 0.0178(3) Uani 1 1 d . . .
H11A H 0.2097 0.1434 0.6882 0.021 Uiso 1 1 calc R . .
C12 C 0.26649(9) 0.11883(17) 0.63070(7) 0.0204(4) Uani 1 1 d . . .
H12A H 0.2423 0.0324 0.6108 0.024 Uiso 1 1 calc R . .
C13 C 0.32081(9) 0.17797(17) 0.61251(7) 0.0216(4) Uani 1 1 d . . .
C14 C 0.35505(9) 0.30345(18) 0.64453(8) 0.0235(4) Uani 1 1 d . . .
H14A H 0.3929 0.3471 0.6343 0.028 Uiso 1 1 calc R . .
C15 C 0.33425(9) 0.36407(18) 0.69068(8) 0.0227(4) Uani 1 1 d . . .
H15A H 0.3580 0.4500 0.7116 0.027 Uiso 1 1 calc R . .
C16 C 0.34062(10) 0.1142(2) 0.55976(8) 0.0304(4) Uani 1 1 d . . .
H16A H 0.3109 0.0275 0.5426 0.046 Uiso 1 1 calc R . .
H16B H 0.3950 0.0914 0.5791 0.046 Uiso 1 1 calc R . .
H16C H 0.3289 0.1821 0.5231 0.046 Uiso 1 1 calc R . .
C21 C 0.11161(8) 0.46657(15) 0.64705(7) 0.0167(3) Uani 1 1 d . . .
C22 C 0.10733(9) 0.39253(16) 0.59086(7) 0.0198(4) Uani 1 1 d . . .
H22A H 0.1522 0.3769 0.5846 0.024 Uiso 1 1 calc R . .
C23 C 0.03763(10) 0.34121(18) 0.54381(8) 0.0260(4) Uani 1 1 d . . .
H23A H 0.0353 0.2917 0.5055 0.031 Uiso 1 1 calc R . .
C24 C -0.02771(9) 0.36215(18) 0.55271(8) 0.0274(4) Uani 1 1 d . . .
H24A H -0.0747 0.3244 0.5214 0.033 Uiso 1 1 calc R . .
C25 C -0.02469(9) 0.43809(19) 0.60714(9) 0.0273(4) Uani 1 1 d . . .
H25A H -0.0699 0.4543 0.6128 0.033 Uiso 1 1 calc R . .
C26 C 0.04424(9) 0.49088(18) 0.65371(8) 0.0234(4) Uani 1 1 d . . .
H26A H 0.0456 0.5443 0.6906 0.028 Uiso 1 1 calc R . .
C31 C 0.16700(8) 0.77491(15) 0.69311(7) 0.0161(3) Uani 1 1 d . . .
C32 C 0.13350(8) 0.80168(17) 0.62434(8) 0.0204(4) Uani 1 1 d . . .
H32A H 0.1424 0.7390 0.5947 0.025 Uiso 1 1 calc R . .
C33 C 0.08712(8) 0.92000(18) 0.59911(8) 0.0233(4) Uani 1 1 d . . .
H33A H 0.0650 0.9383 0.5524 0.028 Uiso 1 1 calc R . .
C34 C 0.07309(8) 1.01135(17) 0.64196(8) 0.0236(4) Uani 1 1 d . . .
H34A H 0.0409 1.0912 0.6246 0.028 Uiso 1 1 calc R . .
C35 C 0.10629(8) 0.98542(17) 0.71003(8) 0.0212(4) Uani 1 1 d . . .
H35A H 0.0967 1.0474 0.7394 0.025 Uiso 1 1 calc R . .
C36 C 0.15374(8) 0.86888(16) 0.73559(7) 0.0170(3) Uani 1 1 d . . .
H36A H 0.1773 0.8532 0.7825 0.020 Uiso 1 1 calc R . .
C41 C 0.22948(8) 0.53743(15) 0.29926(7) 0.0162(3) Uani 1 1 d . . .
F41 F 0.31918(8) 0.50298(13) 0.50642(5) 0.0537(4) Uani 1 1 d . . .
C42 C 0.26372(8) 0.53357(16) 0.36885(7) 0.0179(3) Uani 1 1 d . . .
H42A H 0.3022 0.4652 0.3909 0.022 Uiso 1 1 calc R . .
F42 F 0.33494(10) 0.72278(16) 0.50682(7) 0.0812(6) Uani 1 1 d . . .
C43 C 0.24316(8) 0.62728(17) 0.40724(7) 0.0204(4) Uani 1 1 d . . .
F43 F 0.23594(8) 0.6412(3) 0.51044(6) 0.1074(7) Uani 1 1 d . . .
F44 F 0.04571(6) 0.85761(14) 0.30475(6) 0.0491(3) Uani 1 1 d . . .
C44 C 0.18698(8) 0.72785(17) 0.37731(8) 0.0214(4) Uani 1 1 d . . .
H44A H 0.1725 0.7907 0.4034 0.026 Uiso 1 1 calc R . .
F45 F 0.12299(7) 0.97396(11) 0.27831(6) 0.0456(3) Uani 1 1 d . . .
C45 C 0.15252(8) 0.73410(16) 0.30804(7) 0.0192(3) Uani 1 1 d . . .
F46 F 0.04977(6) 0.81948(12) 0.21020(5) 0.0396(3) Uani 1 1 d . . .
C46 C 0.17379(8) 0.64228(16) 0.27001(7) 0.0172(3) Uani 1 1 d . . .
H46A H 0.1499 0.6505 0.2227 0.021 Uiso 1 1 calc R . .
C47 C 0.28227(10) 0.6225(2) 0.48199(8) 0.0308(4) Uani 1 1 d . . .
C48 C 0.09277(10) 0.84429(19) 0.27495(8) 0.0277(4) Uani 1 1 d . . .
F51 F 0.29427(5) 0.00908(11) 0.41060(5) 0.0293(2) Uani 1 1 d . . .
C51 C 0.32229(8) 0.32760(16) 0.29264(7) 0.0165(3) Uani 1 1 d . . .
F52 F 0.41459(6) -0.02246(14) 0.46232(6) 0.0471(3) Uani 1 1 d . . .
C52 C 0.31296(8) 0.21505(16) 0.33045(7) 0.0181(3) Uani 1 1 d . . .
H52A H 0.2651 0.2031 0.3320 0.022 Uiso 1 1 calc R . .
F53 F 0.35043(7) -0.12435(11) 0.36768(6) 0.0481(3) Uani 1 1 d . . .
C53 C 0.37132(8) 0.12122(16) 0.36550(7) 0.0188(3) Uani 1 1 d . . .
F54 F 0.57644(5) 0.15727(12) 0.35175(5) 0.0379(3) Uani 1 1 d . . .
C54 C 0.44247(8) 0.13483(17) 0.36516(7) 0.0197(4) Uani 1 1 d . . .
H54A H 0.4827 0.0716 0.3899 0.024 Uiso 1 1 calc R . .
F55 F 0.56148(6) 0.38222(12) 0.34708(6) 0.0440(3) Uani 1 1 d . . .
C55 C 0.45275(8) 0.24333(16) 0.32771(7) 0.0182(3) Uani 1 1 d . . .
F56 F 0.51541(5) 0.25978(14) 0.25744(5) 0.0386(3) Uani 1 1 d . . .
C56 C 0.39378(8) 0.33749(16) 0.29243(7) 0.0178(3) Uani 1 1 d . . .
H56A H 0.4027 0.4111 0.2673 0.021 Uiso 1 1 calc R . .
C57 C 0.35754(9) -0.00334(18) 0.40153(8) 0.0250(4) Uani 1 1 d . . .
C58 C 0.52572(8) 0.25960(18) 0.32157(8) 0.0227(4) Uani 1 1 d . . .

loop_
_atom_site_aniso_label
_atom_site_aniso_U_11
_atom_site_aniso_U_22
_atom_site_aniso_U_33
_atom_site_aniso_U_23
_atom_site_aniso_U_13
_atom_site_aniso_U_12
N1 0.0153(5) 0.0140(6) 0.0162(5) 0.0000(5) 0.0058(4) 0.0011(5)
B1 0.0144(9) 0.0131(10) 0.0175(9) 0.000 0.0071(7) 0.000
B2 0.0152(9) 0.0168(11) 0.0185(10) 0.000 0.0082(8) 0.000
C2 0.0169(6) 0.0155(7) 0.0153(6) 0.0007(5) 0.0083(5) -0.0002(5)
C3 0.0147(6) 0.0160(7) 0.0144(6) 0.0003(5) 0.0076(5) -0.0004(5)
C11 0.0186(6) 0.0147(7) 0.0175(6) 0.0025(5) 0.0051(5) -0.0020(6)
C12 0.0237(7) 0.0162(7) 0.0172(6) -0.0010(6) 0.0046(5) -0.0005(6)
C13 0.0241(7) 0.0214(8) 0.0175(6) 0.0040(6) 0.0071(5) 0.0082(6)
C14 0.0237(6) 0.0245(8) 0.0269(7) -0.0006(6) 0.0151(5) -0.0023(6)
C15 0.0244(7) 0.0183(7) 0.0274(7) -0.0033(6) 0.0130(6) -0.0049(6)
C16 0.0409(8) 0.0273(9) 0.0275(7) -0.0018(7) 0.0190(6) 0.0058(7)
C21 0.0182(6) 0.0103(6) 0.0189(6) 0.0031(5) 0.0054(5) 0.0007(5)
C22 0.0225(7) 0.0162(7) 0.0190(6) 0.0035(6) 0.0071(5) 0.0031(6)
C23 0.0324(8) 0.0189(8) 0.0171(7) 0.0007(6) 0.0014(6) -0.0016(7)
C24 0.0232(8) 0.0216(8) 0.0244(8) 0.0036(7) -0.0024(6) -0.0053(7)
C25 0.0177(7) 0.0284(9) 0.0317(8) 0.0055(7) 0.0065(6) 0.0004(7)
C26 0.0226(7) 0.0228(8) 0.0240(7) -0.0007(6) 0.0091(6) 0.0007(6)
C31 0.0142(6) 0.0125(7) 0.0208(6) 0.0027(5) 0.0066(5) -0.0030(5)
C32 0.0208(6) 0.0190(7) 0.0218(7) 0.0016(6) 0.0095(5) -0.0020(6)
C33 0.0164(6) 0.0251(8) 0.0232(7) 0.0108(6) 0.0036(5) -0.0028(6)
C34 0.0154(6) 0.0146(7) 0.0370(8) 0.0076(6) 0.0075(6) 0.0014(6)
C35 0.0147(6) 0.0162(7) 0.0324(7) -0.0018(6) 0.0098(5) -0.0013(6)
C36 0.0137(6) 0.0164(7) 0.0199(6) 0.0008(6) 0.0062(5) -0.0020(6)
C41 0.0143(6) 0.0122(7) 0.0230(6) -0.0001(5) 0.0088(5) -0.0037(5)
F41 0.0810(8) 0.0402(7) 0.0240(5) 0.0071(5) 0.0069(5) 0.0158(6)
C42 0.0120(6) 0.0186(7) 0.0208(6) 0.0018(6) 0.0047(5) 0.0001(6)
F42 0.1113(12) 0.0548(8) 0.0331(7) -0.0031(6) -0.0122(8) -0.0328(8)
C43 0.0200(6) 0.0205(8) 0.0220(7) -0.0004(6) 0.0101(5) -0.0040(6)
F43 0.0695(7) 0.233(2) 0.0277(5) 0.0212(9) 0.0280(5) 0.0708(11)
F44 0.0497(5) 0.0601(7) 0.0523(5) 0.0209(5) 0.0359(4) 0.0347(5)
C44 0.0242(6) 0.0194(7) 0.0242(7) -0.0033(6) 0.0139(5) -0.0006(6)
F45 0.0599(7) 0.0200(5) 0.0510(6) 0.0100(5) 0.0177(5) 0.0102(5)
C45 0.0185(6) 0.0163(7) 0.0257(7) 0.0018(6) 0.0122(5) 0.0009(6)
F46 0.0369(5) 0.0413(6) 0.0305(5) 0.0012(5) 0.0046(4) 0.0206(5)
C46 0.0180(6) 0.0148(7) 0.0204(6) 0.0011(5) 0.0098(5) -0.0025(6)
C47 0.0310(8) 0.0341(10) 0.0244(7) -0.0044(7) 0.0091(6) 0.0067(7)
C48 0.0353(8) 0.0258(9) 0.0270(7) 0.0043(6) 0.0180(6) 0.0084(7)
F51 0.0335(4) 0.0264(5) 0.0348(4) 0.0073(4) 0.0210(4) 0.0007(4)
C51 0.0180(6) 0.0131(7) 0.0184(6) -0.0039(5) 0.0078(5) -0.0003(5)
F52 0.0324(5) 0.0598(7) 0.0409(6) 0.0313(5) 0.0076(4) 0.0029(5)
C52 0.0176(6) 0.0176(7) 0.0206(6) -0.0025(6) 0.0096(5) -0.0002(6)
F53 0.0879(6) 0.0155(5) 0.0678(6) -0.0014(4) 0.0590(5) -0.0023(5)
C53 0.0234(7) 0.0139(7) 0.0185(6) -0.0013(5) 0.0083(5) -0.0005(6)
F54 0.0229(4) 0.0430(6) 0.0506(6) 0.0213(5) 0.0182(4) 0.0162(4)
C54 0.0202(6) 0.0177(7) 0.0183(6) -0.0005(6) 0.0055(5) 0.0032(6)
F55 0.0282(5) 0.0359(6) 0.0724(7) -0.0126(5) 0.0257(5) -0.0126(5)
C55 0.0176(6) 0.0169(7) 0.0183(6) -0.0038(6) 0.0059(5) -0.0010(6)
F56 0.0258(4) 0.0652(7) 0.0306(4) 0.0105(5) 0.0176(4) 0.0107(5)
C56 0.0212(6) 0.0133(7) 0.0193(6) -0.0016(5) 0.0090(5) -0.0005(6)
C57 0.0287(7) 0.0207(8) 0.0291(7) 0.0039(6) 0.0157(6) 0.0029(6)
C58 0.0174(6) 0.0244(8) 0.0246(7) 0.0036(6) 0.0072(5) 0.0041(6)

loop_
_atom_type_symbol
_atom_type_description
_atom_type_scat_dispersion_real
_atom_type_scat_dispersion_imag
_atom_type_scat_source
C C 0.0033 0.0016 'International Tables Vol C Tables 4.2.6.8 and 6.1.1.4'
H H 0.0000 0.0000 'International Tables Vol C Tables 4.2.6.8 and 6.1.1.4'
B B 0.0013 0.0007 'International Tables Vol C Tables 4.2.6.8 and 6.1.1.4'
N N 0.0061 0.0033 'International Tables Vol C Tables 4.2.6.8 and 6.1.1.4'
F F 0.0171 0.0103 'International Tables Vol C Tables 4.2.6.8 and 6.1.1.4'

loop_
_geom_angle_atom_site_label_1
_geom_angle_atom_site_label_2
_geom_angle_atom_site_label_3
_geom_angle
_geom_angle_site_symmetry_1
_geom_angle_site_symmetry_3
_geom_angle_publ_flag
C11 N1 C15 118.15(14) . . ?
C11 N1 B1 123.61(13) . . ?
C15 N1 B1 116.89(13) . . ?
N1 B1 N1 110.53(17) 2_556 . ?
N1 B1 C2 109.35(7) 2_556 2_556 ?
N1 B1 C2 112.79(7) . 2_556 ?
N1 B1 C2 112.79(7) 2_556 . ?
N1 B1 C2 109.35(7) . . ?
C2 B1 C2 101.81(16) 2_556 . ?
C41 B2 C41 105.52(17) 2 . ?
C41 B2 C51 111.82(7) 2 2 ?
C41 B2 C51 110.70(7) . 2 ?
C41 B2 C51 110.70(7) 2 . ?
C41 B2 C51 111.82(7) . . ?
C51 B2 C51 106.38(17) 2 . ?
C3 C2 C21 127.79(13) . . ?
C3 C2 B1 107.32(12) . . ?
C21 C2 B1 124.66(13) . . ?
C2 C3 C31 125.14(12) . . ?
C2 C3 C3 111.77(8) . 2_556 ?
C31 C3 C3 122.87(7) . 2_556 ?
N1 C11 C12 121.97(15) . . ?
N1 C11 H11A 119.0 . . ?
C12 C11 H11A 119.0 . . ?
C11 C12 C13 120.54(14) . . ?
C11 C12 H12A 119.7 . . ?
C13 C12 H12A 119.7 . . ?
C14 C13 C12 116.73(15) . . ?
C14 C13 C16 120.67(16) . . ?
C12 C13 C16 122.58(15) . . ?
C15 C14 C13 120.23(16) . . ?
C15 C14 H14A 119.9 . . ?
C13 C14 H14A 119.9 . . ?
N1 C15 C14 122.36(15) . . ?
N1 C15 H15A 118.8 . . ?
C14 C15 H15A 118.8 . . ?
C13 C16 H16A 109.5 . . ?
C13 C16 H16B 109.5 . . ?
H16A C16 H16B 109.5 . . ?
C13 C16 H16C 109.5 . . ?
H16A C16 H16C 109.5 . . ?
H16B C16 H16C 109.5 . . ?
C22 C21 C26 118.12(13) . . ?
C22 C21 C2 120.80(14) . . ?
C26 C21 C2 120.97(14) . . ?
C21 C22 C23 120.53(16) . . ?
C21 C22 H22A 119.7 . . ?
C23 C22 H22A 119.7 . . ?
C24 C23 C22 120.27(16) . . ?
C24 C23 H23A 119.9 . . ?
C22 C23 H23A 119.9 . . ?
C23 C24 C25 119.87(15) . . ?
C23 C24 H24A 120.1 . . ?
C25 C24 H24A 120.1 . . ?
C24 C25 C26 120.16(17) . . ?
C24 C25 H25A 119.9 . . ?
C26 C25 H25A 119.9 . . ?
C25 C26 C21 120.98(16) . . ?
C25 C26 H26A 119.5 . . ?
C21 C26 H26A 119.5 . . ?
C36 C31 C32 118.89(13) . . ?
C36 C31 C3 119.96(13) . . ?
C32 C31 C3 120.99(14) . . ?
C33 C32 C31 120.16(15) . . ?
C33 C32 H32A 119.9 . . ?
C31 C32 H32A 119.9 . . ?
C34 C33 C32 120.34(15) . . ?
C34 C33 H33A 119.8 . . ?
C32 C33 H33A 119.8 . . ?
C35 C34 C33 119.65(14) . . ?
C35 C34 H34A 120.2 . . ?
C33 C34 H34A 120.2 . . ?
C34 C35 C36 120.23(16) . . ?
C34 C35 H35A 119.9 . . ?
C36 C35 H35A 119.9 . . ?
C35 C36 C31 120.70(14) . . ?
C35 C36 H36A 119.7 . . ?
C31 C36 H36A 119.7 . . ?
C42 C41 C46 116.09(14) . . ?
C42 C41 B2 125.37(12) . . ?
C46 C41 B2 118.54(12) . . ?
C41 C42 C43 121.90(13) . . ?
C41 C42 H42A 119.0 . . ?
C43 C42 H42A 119.0 . . ?
C44 C43 C42 121.01(14) . . ?
C44 C43 C47 118.37(15) . . ?
C42 C43 C47 120.61(14) . . ?
C43 C44 C45 117.99(15) . . ?
C43 C44 H44A 121.0 . . ?
C45 C44 H44A 121.0 . . ?
C44 C45 C46 120.91(14) . . ?
C44 C45 C48 118.61(15) . . ?
C46 C45 C48 120.47(14) . . ?
C45 C46 C41 122.07(14) . . ?
C45 C46 H46A 119.0 . . ?
C41 C46 H46A 119.0 . . ?
F43 C47 F41 106.41(18) . . ?
F43 C47 F42 105.78(18) . . ?
F41 C47 F42 104.49(15) . . ?
F43 C47 C43 113.27(14) . . ?
F41 C47 C43 114.12(15) . . ?
F42 C47 C43 112.01(16) . . ?
F46 C48 F44 107.21(14) . . ?
F46 C48 F45 106.16(14) . . ?
F44 C48 F45 105.08(15) . . ?
F46 C48 C45 113.79(14) . . ?
F44 C48 C45 111.98(14) . . ?
F45 C48 C45 112.04(14) . . ?
C56 C51 C52 115.58(13) . . ?
C56 C51 B2 124.55(13) . . ?
C52 C51 B2 119.81(13) . . ?
C53 C52 C51 122.10(15) . . ?
C53 C52 H52A 119.0 . . ?
C51 C52 H52A 119.0 . . ?
C52 C53 C54 121.09(15) . . ?
C52 C53 C57 120.44(15) . . ?
C54 C53 C57 118.36(13) . . ?
C55 C54 C53 117.89(14) . . ?
C55 C54 H54A 121.1 . . ?
C53 C54 H54A 121.1 . . ?
C54 C55 C56 120.81(15) . . ?
C54 C55 C58 121.07(14) . . ?
C56 C55 C58 118.08(14) . . ?
C51 C56 C55 122.52(15) . . ?
C51 C56 H56A 118.7 . . ?
C55 C56 H56A 118.7 . . ?
F51 C57 F53 106.04(13) . . ?
F51 C57 F52 106.49(14) . . ?
F53 C57 F52 106.82(14) . . ?
F51 C57 C53 113.17(13) . . ?
F53 C57 C53 111.71(14) . . ?
F52 C57 C53 112.16(13) . . ?
F54 C58 F56 105.94(14) . . ?
F54 C58 F55 105.83(12) . . ?
F56 C58 F55 105.06(14) . . ?
F54 C58 C55 114.10(14) . . ?
F56 C58 C55 112.04(12) . . ?
F55 C58 C55 113.15(14) . . ?

loop_
_geom_bond_atom_site_label_1
_geom_bond_atom_site_label_2
_geom_bond_distance
_geom_bond_site_symmetry_2
_geom_bond_publ_flag
N1 C11 1.3438(19) . ?
N1 C15 1.355(2) . ?
N1 B1 1.5972(19) . ?
B1 N1 1.5972(19) 2_556 ?
B1 C2 1.618(2) 2_556 ?
B1 C2 1.618(2) . ?
B2 C41 1.643(2) 2 ?
B2 C41 1.643(2) . ?
B2 C51 1.645(2) 2 ?
B2 C51 1.645(2) . ?
C2 C3 1.351(2) . ?
C2 C21 1.4880(18) . ?
C3 C31 1.488(2) . ?
C3 C3 1.509(2) 2_556 ?
C11 C12 1.378(2) . ?
C11 H11A 0.9500 . ?
C12 C13 1.395(2) . ?
C12 H12A 0.9500 . ?
C13 C14 1.395(2) . ?
C13 C16 1.499(2) . ?
C14 C15 1.371(2) . ?
C14 H14A 0.9500 . ?
C15 H15A 0.9500 . ?
C16 H16A 0.9800 . ?
C16 H16B 0.9800 . ?
C16 H16C 0.9800 . ?
C21 C22 1.396(2) . ?
C21 C26 1.396(2) . ?
C22 C23 1.397(2) . ?
C22 H22A 0.9500 . ?
C23 C24 1.379(3) . ?
C23 H23A 0.9500 . ?
C24 C25 1.379(3) . ?
C24 H24A 0.9500 . ?
C25 C26 1.389(2) . ?
C25 H25A 0.9500 . ?
C26 H26A 0.9500 . ?
C31 C36 1.392(2) . ?
C31 C32 1.398(2) . ?
C32 C33 1.394(2) . ?
C32 H32A 0.9500 . ?
C33 C34 1.390(3) . ?
C33 H33A 0.9500 . ?
C34 C35 1.383(2) . ?
C34 H34A 0.9500 . ?
C35 C36 1.391(2) . ?
C35 H35A 0.9500 . ?
C36 H36A 0.9500 . ?
C41 C42 1.392(2) . ?
C41 C46 1.404(2) . ?
F41 C47 1.322(2) . ?
C42 C43 1.396(2) . ?
C42 H42A 0.9500 . ?
F42 C47 1.329(2) . ?
C43 C44 1.384(2) . ?
C43 C47 1.496(2) . ?
F43 C47 1.310(3) . ?
F44 C48 1.340(2) . ?
C44 C45 1.386(2) . ?
C44 H44A 0.9500 . ?
F45 C48 1.346(2) . ?
C45 C46 1.386(2) . ?
C45 C48 1.497(2) . ?
F46 C48 1.3351(19) . ?
C46 H46A 0.9500 . ?
F51 C57 1.332(2) . ?
C51 C56 1.394(2) . ?
C51 C52 1.410(2) . ?
F52 C57 1.3412(18) . ?
C52 C53 1.387(2) . ?
C52 H52A 0.9500 . ?
F53 C57 1.340(2) . ?
C53 C54 1.391(2) . ?
C53 C57 1.506(2) . ?
F54 C58 1.3376(18) . ?
C54 C55 1.383(2) . ?
C54 H54A 0.9500 . ?
F55 C58 1.344(2) . ?
C55 C56 1.397(2) . ?
C55 C58 1.488(2) . ?
F56 C58 1.344(2) . ?
C56 H56A 0.9500 . ?

loop_
_geom_torsion_atom_site_label_1
_geom_torsion_atom_site_label_2
_geom_torsion_atom_site_label_3
_geom_torsion_atom_site_label_4
_geom_torsion
_geom_torsion_site_symmetry_1
_geom_torsion_site_symmetry_2
_geom_torsion_site_symmetry_3
_geom_torsion_site_symmetry_4
_geom_torsion_publ_flag
C11 N1 B1 N1 38.64(10) . . . 2_556 ?
C15 N1 B1 N1 -154.86(12) . . . 2_556 ?
C11 N1 B1 C2 161.40(13) . . . 2_556 ?
C15 N1 B1 C2 -32.10(16) . . . 2_556 ?
C11 N1 B1 C2 -86.10(17) . . . . ?
C15 N1 B1 C2 80.40(13) . . . . ?
N1 B1 C2 C3 116.55(15) 2_556 . . . ?
N1 B1 C2 C3 -120.04(14) . . . . ?
C2 B1 C2 C3 -0.51(8) 2_556 . . . ?
N1 B1 C2 C21 -58.26(18) 2_556 . . . ?
N1 B1 C2 C21 65.16(17) . . . . ?
C2 B1 C2 C21 -175.32(17) 2_556 . . . ?
C21 C2 C3 C31 1.2(3) . . . . ?
B1 C2 C3 C31 -173.40(13) . . . . ?
C21 C2 C3 C3 175.89(16) . . . 2_556 ?
B1 C2 C3 C3 1.3(2) . . . 2_556 ?
C15 N1 C11 C12 0.8(2) . . . . ?
B1 N1 C11 C12 167.10(12) . . . . ?
N1 C11 C12 C13 -1.2(2) . . . . ?
C11 C12 C13 C14 1.2(2) . . . . ?
C11 C12 C13 C16 -176.94(14) . . . . ?
C12 C13 C14 C15 -0.9(2) . . . . ?
C16 C13 C14 C15 177.27(14) . . . . ?
C11 N1 C15 C14 -0.5(2) . . . . ?
B1 N1 C15 C14 -167.72(12) . . . . ?
C13 C14 C15 N1 0.6(2) . . . . ?
C3 C2 C21 C22 118.25(19) . . . . ?
B1 C2 C21 C22 -68.03(19) . . . . ?
C3 C2 C21 C26 -65.6(2) . . . . ?
B1 C2 C21 C26 108.11(16) . . . . ?
C26 C21 C22 C23 -1.7(2) . . . . ?
C2 C21 C22 C23 174.52(14) . . . . ?
C21 C22 C23 C24 -0.6(2) . . . . ?
C22 C23 C24 C25 2.1(3) . . . . ?
C23 C24 C25 C26 -1.4(3) . . . . ?
C24 C25 C26 C21 -1.0(3) . . . . ?
C22 C21 C26 C25 2.5(2) . . . . ?
C2 C21 C26 C25 -173.74(15) . . . . ?
C2 C3 C31 C36 122.64(17) . . . . ?
C3 C3 C31 C36 -51.5(2) 2_556 . . . ?
C2 C3 C31 C32 -52.9(2) . . . . ?
C3 C3 C31 C32 132.99(19) 2_556 . . . ?
C36 C31 C32 C33 -0.6(2) . . . . ?
C3 C31 C32 C33 174.98(14) . . . . ?
C31 C32 C33 C34 -0.7(2) . . . . ?
C32 C33 C34 C35 0.9(2) . . . . ?
C33 C34 C35 C36 0.3(2) . . . . ?
C34 C35 C36 C31 -1.6(2) . . . . ?
C32 C31 C36 C35 1.7(2) . . . . ?
C3 C31 C36 C35 -173.86(14) . . . . ?
C41 B2 C41 C42 -125.44(16) 2 . . . ?
C51 B2 C41 C42 113.40(15) 2 . . . ?
C51 B2 C41 C42 -5.0(2) . . . . ?
C41 B2 C41 C46 53.57(11) 2 . . . ?
C51 B2 C41 C46 -67.59(18) 2 . . . ?
C51 B2 C41 C46 173.98(13) . . . . ?
C46 C41 C42 C43 0.8(2) . . . . ?
B2 C41 C42 C43 179.84(14) . . . . ?
C41 C42 C43 C44 0.5(2) . . . . ?
C41 C42 C43 C47 -178.63(15) . . . . ?
C42 C43 C44 C45 -0.9(2) . . . . ?
C47 C43 C44 C45 178.24(15) . . . . ?
C43 C44 C45 C46 0.0(2) . . . . ?
C43 C44 C45 C48 -178.77(15) . . . . ?
C44 C45 C46 C41 1.4(2) . . . . ?
C48 C45 C46 C41 -179.86(15) . . . . ?
C42 C41 C46 C45 -1.8(2) . . . . ?
B2 C41 C46 C45 179.14(14) . . . . ?
C44 C43 C47 F43 40.6(3) . . . . ?
C42 C43 C47 F43 -140.2(2) . . . . ?
C44 C43 C47 F41 162.61(16) . . . . ?
C42 C43 C47 F41 -18.2(2) . . . . ?
C44 C43 C47 F42 -78.9(2) . . . . ?
C42 C43 C47 F42 100.3(2) . . . . ?
C44 C45 C48 F46 -163.55(15) . . . . ?
C46 C45 C48 F46 17.7(2) . . . . ?
C44 C45 C48 F44 -41.8(2) . . . . ?
C46 C45 C48 F44 139.47(15) . . . . ?
C44 C45 C48 F45 76.0(2) . . . . ?
C46 C45 C48 F45 -102.75(17) . . . . ?
C41 B2 C51 C56 6.4(2) 2 . . . ?
C41 B2 C51 C56 -110.93(15) . . . . ?
C51 B2 C51 C56 128.10(16) 2 . . . ?
C41 B2 C51 C52 -170.71(13) 2 . . . ?
C41 B2 C51 C52 71.94(18) . . . . ?
C51 B2 C51 C52 -49.03(11) 2 . . . ?
C56 C51 C52 C53 0.5(2) . . . . ?
B2 C51 C52 C53 177.86(13) . . . . ?
C51 C52 C53 C54 0.4(2) . . . . ?
C51 C52 C53 C57 -175.90(14) . . . . ?
C52 C53 C54 C55 -1.2(2) . . . . ?
C57 C53 C54 C55 175.16(14) . . . . ?
C53 C54 C55 C56 1.1(2) . . . . ?
C53 C54 C55 C58 -176.34(14) . . . . ?
C52 C51 C56 C55 -0.6(2) . . . . ?
B2 C51 C56 C55 -177.80(13) . . . . ?
C54 C55 C56 C51 -0.3(2) . . . . ?
C58 C55 C56 C51 177.30(14) . . . . ?
C52 C53 C57 F51 -16.6(2) . . . . ?
C54 C53 C57 F51 166.97(13) . . . . ?
C52 C53 C57 F53 102.96(17) . . . . ?
C54 C53 C57 F53 -73.44(17) . . . . ?
C52 C53 C57 F52 -137.14(15) . . . . ?
C54 C53 C57 F52 46.5(2) . . . . ?
C54 C55 C58 F54 3.6(2) . . . . ?
C56 C55 C58 F54 -173.99(13) . . . . ?
C54 C55 C58 F56 123.92(16) . . . . ?
C56 C55 C58 F56 -53.6(2) . . . . ?
C54 C55 C58 F55 -117.53(16) . . . . ?
C56 C55 C58 F55 64.93(18) . . . . ?

loop_
_platon_squeeze_void_nr
_platon_squeeze_void_average_x
_platon_squeeze_void_average_y
_platon_squeeze_void_average_z
_platon_squeeze_void_volume
_platon_squeeze_void_count_electrons
1 0.138 0.168 0.432 94.8 42.5
2 0.362 0.168 0.067 94.8 42.5
3 0.638 -0.168 0.932 94.9 42.3
4 0.862 -0.168 0.568 94.9 42.3
5 0.000 0.500 1.000 127.3 38.7
6 0.500 0.500 0.500 127.3 38.7
